data_4120887
loop_
_publ_author_name
'Yingdong Lv'
'Christos E. Kefalidis'
'Jiliang Zhou'
'Laurent Maron'
'Xuebing Leng'
'Yaofeng Chen'

_publ_section_title
;
 Versatile Reactivity of a Four-Coordinate Scandium Phosphinidene Complex:
 Reduction, Addition, and CO Activation Reactions
;
_journal_name_full 'Journal of the American Chemical Society'
_journal_page_first 14784
_journal_page_last 14796
_journal_paper_doi 10.1021/ja406413d
_journal_volume 135
_journal_year 2013
_chemical_formula_sum 'C78 H130 N6 P2 Sc2 Se'
_chemical_formula_weight 1382.70
_chemical_name_systematic
; 
 ? 
;
_space_group_IT_number 14
_symmetry_cell_setting monoclinic
_symmetry_space_group_name_Hall '-P 2yn'
_symmetry_space_group_name_H-M 'P 1 21/n 1'
_atom_sites_solution_hydrogens geom
_atom_sites_solution_primary direct
_atom_sites_solution_secondary difmap
_audit_creation_method SHELXL-97
_cell_angle_alpha 90.00
_cell_angle_beta 99.026(2)
_cell_angle_gamma 90.00
_cell_formula_units_Z 4
_cell_length_a 13.9321(12)
_cell_length_b 32.923(3)
_cell_length_c 18.1113(15)
_cell_measurement_reflns_used 9825
_cell_measurement_temperature 173(2)
_cell_measurement_theta_max 29.99
_cell_measurement_theta_min 2.36
_cell_volume 8204.5(12)
_computing_cell_refinement 'Bruker SAINT'
_computing_data_collection 'Bruker APEX2'
_computing_data_reduction 'Bruker SAINT'
_computing_molecular_graphics 'Bruker SHELXTL'
_computing_publication_material 'Bruker SHELXTL'
_computing_structure_refinement 'SHELXL-97 (Sheldrick, 2008)'
_computing_structure_solution 'SHELXS-97 (Sheldrick, 2008)'
_diffrn_ambient_temperature 173(2)
_diffrn_measured_fraction_theta_full 0.996
_diffrn_measured_fraction_theta_max 0.996
_diffrn_measurement_device_type 'Bruker APEX-II CCD'
_diffrn_measurement_method '\f and \w scans'
_diffrn_radiation_monochromator graphite
_diffrn_radiation_source 'fine-focus sealed tube'
_diffrn_radiation_type MoK\a
_diffrn_radiation_wavelength 0.71073
_diffrn_reflns_av_R_equivalents 0.0387
_diffrn_reflns_av_sigmaI/netI 0.0454
_diffrn_reflns_limit_h_max 17
_diffrn_reflns_limit_h_min -19
_diffrn_reflns_limit_k_max 47
_diffrn_reflns_limit_k_min -45
_diffrn_reflns_limit_l_max 25
_diffrn_reflns_limit_l_min -21
_diffrn_reflns_number 80149
_diffrn_reflns_theta_full 30.57
_diffrn_reflns_theta_max 30.57
_diffrn_reflns_theta_min 1.93
_exptl_absorpt_coefficient_mu 0.690
_exptl_absorpt_correction_T_max 0.8575
_exptl_absorpt_correction_T_min 0.7943
_exptl_absorpt_correction_type multi-scan
_exptl_absorpt_process_details sadabs
_exptl_crystal_colour brown
_exptl_crystal_density_diffrn 1.119
_exptl_crystal_description block
_exptl_crystal_F_000 2984
_exptl_crystal_size_max 0.35
_exptl_crystal_size_mid 0.30
_exptl_crystal_size_min 0.23
_refine_diff_density_max 1.521
_refine_diff_density_min -0.632
_refine_diff_density_rms 0.087
_refine_ls_extinction_method none
_refine_ls_goodness_of_fit_ref 1.085
_refine_ls_hydrogen_treatment constr
_refine_ls_matrix_type full
_refine_ls_number_parameters 804
_refine_ls_number_reflns 25055
_refine_ls_number_restraints 150
_refine_ls_restrained_S_all 1.122
_refine_ls_R_factor_all 0.0899
_refine_ls_R_factor_gt 0.0628
_refine_ls_shift/su_max 0.018
_refine_ls_shift/su_mean 0.000
_refine_ls_structure_factor_coef Fsqd
_refine_ls_weighting_details 'calc w=1/[\s^2^(Fo^2^)+(0.0665P)^2^+13.4294P] where P=(Fo^2^+2Fc^2^)/3'
_refine_ls_weighting_scheme calc
_refine_ls_wR_factor_gt 0.1575
_refine_ls_wR_factor_ref 0.1719
_reflns_number_gt 18870
_reflns_number_total 25055
_reflns_threshold_expression >2sigma(I)
_cod_data_source_file ja406413d_5.cif
_cod_data_source_block mo_dm12239_0m
_cod_database_code 4120887

loop_
_symmetry_equiv_pos_as_xyz
'x, y, z'
'-x+1/2, y+1/2, -z+1/2'
'-x, -y, -z'
'x-1/2, -y-1/2, z-1/2'

loop_
_atom_site_label
_atom_site_type_symbol
_atom_site_fract_x
_atom_site_fract_y
_atom_site_fract_z
_atom_site_U_iso_or_equiv
_atom_site_adp_type
_atom_site_occupancy
_atom_site_symmetry_multiplicity
_atom_site_calc_flag
_atom_site_refinement_flags
Sc1 Sc 0.63953(3) 0.332778(14) 0.23063(3) 0.01839(10) Uani 1 1 d .
Sc2 Sc 0.40915(3) 0.346030(15) 0.27788(3) 0.02037(10) Uani 1 1 d .
Se1 Se 0.540021(19) 0.395362(8) 0.251110(16) 0.02435(7) Uani 1 1 d .
P1 P 0.47680(5) 0.29038(2) 0.19607(4) 0.02021(13) Uani 1 1 d .
P2 P 0.54314(5) 0.28959(2) 0.31734(4) 0.02147(13) Uani 1 1 d .
N1 N 0.72297(16) 0.33205(7) 0.14112(12) 0.0206(4) Uani 1 1 d .
N2 N 0.77663(15) 0.33010(7) 0.30098(12) 0.0206(4) Uani 1 1 d .
N3 N 0.83094(18) 0.41475(7) 0.44040(14) 0.0287(5) Uani 1 1 d .
N4 N 0.33123(17) 0.35919(7) 0.36665(13) 0.0244(4) Uani 1 1 d .
N5 N 0.27186(16) 0.35307(7) 0.20782(14) 0.0250(5) Uani 1 1 d .
N6 N 0.27068(19) 0.43047(8) 0.05585(15) 0.0328(5) Uani 1 1 d .
C1 C 0.8526(2) 0.30565(10) 0.07562(17) 0.0331(6) Uani 1 1 d .
H1A H 0.8118 0.3182 0.0327 0.050 Uiso 1 1 calc R
H1B H 0.8598 0.2766 0.0660 0.050 Uiso 1 1 calc R
H1C H 0.9168 0.3186 0.0833 0.050 Uiso 1 1 calc R
C2 C 0.80569(18) 0.31116(8) 0.14483(15) 0.0223(5) Uani 1 1 d .
C3 C 0.85573(19) 0.29488(8) 0.21161(16) 0.0241(5) Uani 1 1 d .
H3A H 0.8994 0.2732 0.2067 0.029 Uiso 1 1 calc R
C4 C 0.84839(18) 0.30705(8) 0.28500(15) 0.0226(5) Uani 1 1 d .
C5 C 0.9293(2) 0.29322(10) 0.34603(18) 0.0336(6) Uani 1 1 d .
H5A H 0.9012 0.2789 0.3850 0.050 Uiso 1 1 calc R
H5B H 0.9658 0.3169 0.3678 0.050 Uiso 1 1 calc R
H5C H 0.9731 0.2749 0.3246 0.050 Uiso 1 1 calc R
C6 C 0.7838(2) 0.35011(8) 0.37409(15) 0.0251(5) Uani 1 1 d .
H6A H 0.8264 0.3340 0.4122 0.030 Uiso 1 1 calc R
H6B H 0.7186 0.3517 0.3892 0.030 Uiso 1 1 calc R
C7 C 0.8255(2) 0.39280(8) 0.36986(16) 0.0268(5) Uani 1 1 d .
H7A H 0.8915 0.3908 0.3562 0.032 Uiso 1 1 calc R
H7B H 0.7843 0.4083 0.3300 0.032 Uiso 1 1 calc R
C8 C 0.9061(2) 0.44706(9) 0.45125(18) 0.0345(7) Uani 1 1 d .
H8A H 0.8865 0.4666 0.4884 0.041 Uiso 1 1 calc R
C9 C 0.9179(3) 0.47184(11) 0.3814(2) 0.0506(10) Uani 1 1 d .
H9A H 0.8550 0.4833 0.3596 0.076 Uiso 1 1 calc R
H9B H 0.9418 0.4541 0.3448 0.076 Uiso 1 1 calc R
H9C H 0.9645 0.4939 0.3954 0.076 Uiso 1 1 calc R
C10 C 1.0026(3) 0.42906(12) 0.4862(2) 0.0487(9) Uani 1 1 d .
H10A H 0.9939 0.4135 0.5309 0.073 Uiso 1 1 calc R
H10B H 1.0495 0.4510 0.5003 0.073 Uiso 1 1 calc R
H10C H 1.0267 0.4111 0.4502 0.073 Uiso 1 1 calc R
C11 C 0.7344(2) 0.42704(10) 0.45691(19) 0.0375(7) Uani 1 1 d .
H11A H 0.6896 0.4039 0.4408 0.045 Uiso 1 1 calc R
C12 C 0.6892(3) 0.46422(13) 0.4151(2) 0.0519(10) Uani 1 1 d .
H12A H 0.6878 0.4604 0.3613 0.078 Uiso 1 1 calc R
H12B H 0.7279 0.4883 0.4318 0.078 Uiso 1 1 calc R
H12C H 0.6227 0.4679 0.4255 0.078 Uiso 1 1 calc R
C13 C 0.7379(3) 0.43109(13) 0.5411(2) 0.0514(9) Uani 1 1 d .
H13A H 0.7666 0.4065 0.5660 0.077 Uiso 1 1 calc R
H13B H 0.6718 0.4346 0.5523 0.077 Uiso 1 1 calc R
H13C H 0.7774 0.4547 0.5593 0.077 Uiso 1 1 calc R
C14 C 0.69338(19) 0.35679(8) 0.07511(15) 0.0233(5) Uani 1 1 d .
C15 C 0.7307(2) 0.39640(9) 0.07427(17) 0.0303(6) Uani 1 1 d .
C16 C 0.7052(3) 0.41945(11) 0.00968(19) 0.0426(8) Uani 1 1 d .
H16A H 0.7297 0.4463 0.0081 0.051 Uiso 1 1 calc R
C17 C 0.6453(3) 0.40438(12) -0.0520(2) 0.0468(9) Uani 1 1 d .
H17A H 0.6306 0.4204 -0.0960 0.056 Uiso 1 1 calc R
C18 C 0.6070(3) 0.36603(11) -0.04950(17) 0.0393(7) Uani 1 1 d .
H18A H 0.5645 0.3560 -0.0917 0.047 Uiso 1 1 calc R
C19 C 0.6292(2) 0.34144(9) 0.01377(15) 0.0285(6) Uani 1 1 d .
C20 C 0.5827(2) 0.29962(10) 0.01372(17) 0.0337(6) Uani 1 1 d .
H20A H 0.6009 0.2878 0.0649 0.040 Uiso 1 1 calc R
C21 C 0.6183(3) 0.27042(13) -0.0419(3) 0.0585(12) Uani 1 1 d .
H21A H 0.6893 0.2685 -0.0313 0.088 Uiso 1 1 calc R
H21B H 0.5985 0.2806 -0.0929 0.088 Uiso 1 1 calc R
H21C H 0.5899 0.2435 -0.0372 0.088 Uiso 1 1 calc R
C22 C 0.4717(2) 0.30247(13) -0.0026(2) 0.0431(8) Uani 1 1 d .
H22A H 0.4488 0.3211 0.0331 0.065 Uiso 1 1 calc R
H22B H 0.4435 0.2755 0.0021 0.065 Uiso 1 1 calc R
H22C H 0.4516 0.3127 -0.0535 0.065 Uiso 1 1 calc R
C23 C 0.7978(3) 0.41466(10) 0.14000(19) 0.0404(8) Uani 1 1 d .
H23A H 0.8057 0.3943 0.1815 0.049 Uiso 1 1 calc R
C24 C 0.8987(3) 0.42361(14) 0.1204(3) 0.0636(12) Uani 1 1 d .
H24A H 0.9399 0.4354 0.1640 0.095 Uiso 1 1 calc R
H24B H 0.8927 0.4429 0.0787 0.095 Uiso 1 1 calc R
H24C H 0.9280 0.3983 0.1061 0.095 Uiso 1 1 calc R
C25 C 0.7547(3) 0.45288(12) 0.1683(2) 0.0482(9) Uani 1 1 d .
H25A H 0.6904 0.4468 0.1810 0.072 Uiso 1 1 calc R
H25B H 0.7486 0.4738 0.1293 0.072 Uiso 1 1 calc R
H25C H 0.7974 0.4628 0.2129 0.072 Uiso 1 1 calc R
C26 C 0.1978(3) 0.34725(12) 0.4395(2) 0.0405(8) Uani 1 1 d .
H26A H 0.2475 0.3567 0.4803 0.061 Uiso 1 1 calc R
H26B H 0.1775 0.3197 0.4504 0.061 Uiso 1 1 calc R
H26C H 0.1416 0.3655 0.4346 0.061 Uiso 1 1 calc R
C27 C 0.2394(2) 0.34708(9) 0.36708(17) 0.0288(6) Uani 1 1 d .
C28 C 0.1779(2) 0.33448(9) 0.30271(18) 0.0311(6) Uani 1 1 d .
H28A H 0.1223 0.3193 0.3104 0.037 Uiso 1 1 calc R
C29 C 0.18863(19) 0.34163(9) 0.22735(17) 0.0274(6) Uani 1 1 d .
C30 C 0.0990(2) 0.33643(12) 0.1695(2) 0.0417(8) Uani 1 1 d .
H30A H 0.1122 0.3167 0.1318 0.063 Uiso 1 1 calc R
H30B H 0.0812 0.3626 0.1453 0.063 Uiso 1 1 calc R
H30C H 0.0453 0.3266 0.1937 0.063 Uiso 1 1 calc R
C31 C 0.2754(2) 0.36835(9) 0.13193(16) 0.0278(6) Uani 1 1 d .
H31A H 0.2237 0.3552 0.0961 0.033 Uiso 1 1 calc R
H31B H 0.3389 0.3614 0.1172 0.033 Uiso 1 1 calc R
C32 C 0.2614(2) 0.41433(9) 0.12920(17) 0.0313(6) Uani 1 1 d .
H32A H 0.1962 0.4210 0.1410 0.038 Uiso 1 1 calc R
H32B H 0.3104 0.4272 0.1675 0.038 Uiso 1 1 calc R
C33 C 0.3723(3) 0.43608(13) 0.0447(2) 0.0476(9) Uani 1 1 d .
H33A H 0.4091 0.4123 0.0690 0.057 Uiso 1 1 calc R
C34 C 0.4231(3) 0.47404(15) 0.0810(3) 0.0667(13) Uani 1 1 d .
H34A H 0.4172 0.4746 0.1342 0.100 Uiso 1 1 calc R
H34B H 0.3926 0.4984 0.0564 0.100 Uiso 1 1 calc R
H34C H 0.4920 0.4734 0.0756 0.100 Uiso 1 1 calc R
C35 C 0.3799(4) 0.43361(18) -0.0377(3) 0.0762(16) Uani 1 1 d .
H35A H 0.3468 0.4091 -0.0591 0.114 Uiso 1 1 calc R
H35B H 0.4485 0.4326 -0.0438 0.114 Uiso 1 1 calc R
H35C H 0.3493 0.4576 -0.0634 0.114 Uiso 1 1 calc R
C36 C 0.2032(3) 0.46391(10) 0.0298(2) 0.0392(7) Uani 1 1 d .
H36A H 0.2311 0.4785 -0.0104 0.047 Uiso 1 1 calc R
C37 C 0.1070(3) 0.44633(15) -0.0062(3) 0.0629(12) Uani 1 1 d .
H37A H 0.1181 0.4261 -0.0436 0.094 Uiso 1 1 calc R
H37B H 0.0656 0.4681 -0.0304 0.094 Uiso 1 1 calc R
H37C H 0.0749 0.4334 0.0321 0.094 Uiso 1 1 calc R
C38 C 0.1871(3) 0.49577(12) 0.0881(2) 0.0528(10) Uani 1 1 d .
H38A H 0.2499 0.5070 0.1111 0.079 Uiso 1 1 calc R
H38B H 0.1552 0.4831 0.1268 0.079 Uiso 1 1 calc R
H38C H 0.1460 0.5176 0.0639 0.079 Uiso 1 1 calc R
C39 C 0.3754(2) 0.38593(8) 0.42591(16) 0.0255(5) Uani 1 1 d .
C40 C 0.3615(2) 0.42816(9) 0.41421(17) 0.0305(6) Uani 1 1 d .
C41 C 0.4023(3) 0.45433(10) 0.47112(19) 0.0386(7) Uani 1 1 d .
H41A H 0.3927 0.4828 0.4650 0.046 Uiso 1 1 calc R
C42 C 0.4563(3) 0.43984(11) 0.5361(2) 0.0424(8) Uani 1 1 d .
H42A H 0.4827 0.4582 0.5744 0.051 Uiso 1 1 calc R
C43 C 0.4721(3) 0.39869(11) 0.54563(19) 0.0385(7) Uani 1 1 d .
H43A H 0.5103 0.3890 0.5902 0.046 Uiso 1 1 calc R
C44 C 0.4326(2) 0.37101(9) 0.49060(17) 0.0318(6) Uani 1 1 d .
C45 C 0.4547(3) 0.32625(11) 0.5037(2) 0.0457(9) Uani 1 1 d .
H45A H 0.4206 0.3108 0.4597 0.055 Uiso 1 1 calc R
C46 C 0.5630(3) 0.31795(14) 0.5101(2) 0.0609(13) Uani 1 1 d .
H46A H 0.5864 0.3279 0.4651 0.091 Uiso 1 1 calc R
H46B H 0.5747 0.2887 0.5152 0.091 Uiso 1 1 calc R
H46C H 0.5976 0.3320 0.5541 0.091 Uiso 1 1 calc R
C47 C 0.4177(5) 0.31049(15) 0.5739(3) 0.0768(16) Uani 1 1 d .
H47A H 0.3477 0.3156 0.5695 0.115 Uiso 1 1 calc R
H47B H 0.4517 0.3246 0.6180 0.115 Uiso 1 1 calc R
H47C H 0.4301 0.2812 0.5790 0.115 Uiso 1 1 calc R
C48 C 0.3034(3) 0.44489(9) 0.34316(19) 0.0372(7) Uani 1 1 d .
H48A H 0.3005 0.4232 0.3042 0.045 Uiso 1 1 calc R
C49 C 0.3514(3) 0.48196(11) 0.3138(2) 0.0469(9) Uani 1 1 d .
H49A H 0.4183 0.4752 0.3077 0.070 Uiso 1 1 calc R
H49B H 0.3521 0.5044 0.3493 0.070 Uiso 1 1 calc R
H49C H 0.3147 0.4900 0.2653 0.070 Uiso 1 1 calc R
C50 C 0.1986(3) 0.45449(14) 0.3533(3) 0.0596(11) Uani 1 1 d .
H50A H 0.1690 0.4303 0.3719 0.089 Uiso 1 1 calc R
H50B H 0.1611 0.4626 0.3052 0.089 Uiso 1 1 calc R
H50C H 0.1985 0.4767 0.3893 0.089 Uiso 1 1 calc R
C51 C 0.45668(19) 0.24017(8) 0.15299(14) 0.0227(5) Uani 1 1 d .
C52 C 0.3622(2) 0.23047(8) 0.11649(15) 0.0258(5) Uani 1 1 d .
C53 C 0.3482(2) 0.19390(10) 0.07659(18) 0.0352(7) Uani 1 1 d .
H53A H 0.2850 0.1872 0.0518 0.042 Uiso 1 1 calc R
C54 C 0.4237(3) 0.16751(10) 0.0724(2) 0.0415(8) Uani 1 1 d .
H54A H 0.4127 0.1429 0.0450 0.050 Uiso 1 1 calc R
C55 C 0.5162(3) 0.17721(10) 0.10860(19) 0.0379(7) Uani 1 1 d .
H55A H 0.5682 0.1589 0.1060 0.045 Uiso 1 1 calc R
C56 C 0.5342(2) 0.21324(9) 0.14870(16) 0.0277(6) Uani 1 1 d .
C57 C 0.6367(2) 0.22271(10) 0.18464(19) 0.0335(6) Uani 1 1 d .
H57A H 0.6797 0.2003 0.1753 0.050 Uiso 1 1 calc R
H57B H 0.6389 0.2261 0.2386 0.050 Uiso 1 1 calc R
H57C H 0.6583 0.2478 0.1634 0.050 Uiso 1 1 calc R
C58 C 0.2766(2) 0.25844(10) 0.11524(18) 0.0328(6) Uani 1 1 d .
H58A H 0.2186 0.2458 0.0869 0.049 Uiso 1 1 calc R
H58B H 0.2898 0.2842 0.0915 0.049 Uiso 1 1 calc R
H58C H 0.2657 0.2636 0.1666 0.049 Uiso 1 1 calc R
C59 C 0.5305(2) 0.24043(8) 0.36194(14) 0.0243(5) Uani 1 1 d .
C60 C 0.4381(2) 0.22336(9) 0.36488(16) 0.0290(6) Uani 1 1 d .
C61 C 0.4320(3) 0.18645(10) 0.40086(19) 0.0408(8) Uani 1 1 d .
H61A H 0.3699 0.1749 0.4027 0.049 Uiso 1 1 calc R
C62 C 0.5143(3) 0.16624(11) 0.4340(2) 0.0498(10) Uani 1 1 d .
H62A H 0.5088 0.1407 0.4575 0.060 Uiso 1 1 calc R
C63 C 0.6052(3) 0.18326(11) 0.4330(2) 0.0441(8) Uani 1 1 d .
H63A H 0.6616 0.1694 0.4567 0.053 Uiso 1 1 calc R
C64 C 0.6150(2) 0.22054(9) 0.39765(16) 0.0310(6) Uani 1 1 d .
C65 C 0.7145(2) 0.23827(11) 0.40072(19) 0.0390(7) Uani 1 1 d .
H65A H 0.7626 0.2198 0.4280 0.058 Uiso 1 1 calc R
H65B H 0.7176 0.2645 0.4264 0.058 Uiso 1 1 calc R
H65C H 0.7284 0.2421 0.3498 0.058 Uiso 1 1 calc R
C66 C 0.3456(2) 0.24482(10) 0.33179(19) 0.0356(7) Uani 1 1 d .
H66A H 0.2896 0.2283 0.3395 0.053 Uiso 1 1 calc R
H66B H 0.3450 0.2489 0.2781 0.053 Uiso 1 1 calc R
H66C H 0.3423 0.2712 0.3563 0.053 Uiso 1 1 calc R
C67 C 0.1444(7) 0.1582(4) 0.2439(5) 0.157(3) Uani 1 1 d DU
H67A H 0.1006 0.1643 0.1975 0.236 Uiso 1 1 calc R
H67B H 0.1519 0.1824 0.2758 0.236 Uiso 1 1 calc R
H67C H 0.1171 0.1360 0.2702 0.236 Uiso 1 1 calc R
C68 C 0.2422(8) 0.1456(4) 0.2260(7) 0.195(3) Uani 1 1 d DU
H68A H 0.2383 0.1421 0.1713 0.233 Uiso 1 1 calc R
H68B H 0.2908 0.1670 0.2425 0.233 Uiso 1 1 calc R
C69 C 0.2728(9) 0.1063(4) 0.2651(6) 0.189(3) Uani 1 1 d DU
H69A H 0.2760 0.1090 0.3199 0.227 Uiso 1 1 calc R
H69B H 0.2275 0.0840 0.2468 0.227 Uiso 1 1 calc R
C70 C 0.3719(9) 0.0989(4) 0.2449(7) 0.195(3) Uani 1 1 d DU
H70A H 0.3619 0.0923 0.1909 0.234 Uiso 1 1 calc R
H70B H 0.4065 0.1252 0.2505 0.234 Uiso 1 1 calc R
C71 C 0.4414(9) 0.0677(4) 0.2827(7) 0.203(3) Uani 1 1 d DU
H71A H 0.3976 0.0448 0.2897 0.243 Uiso 1 1 calc R
H71B H 0.4600 0.0795 0.3333 0.243 Uiso 1 1 calc R
C72 C 0.5335(9) 0.0460(4) 0.2707(7) 0.215(4) Uani 1 1 d DU
H72A H 0.5740 0.0410 0.3192 0.322 Uiso 1 1 calc R
H72B H 0.5693 0.0629 0.2398 0.322 Uiso 1 1 calc R
H72C H 0.5167 0.0201 0.2454 0.322 Uiso 1 1 calc R
C73 C 0.8809(11) 0.1811(5) 0.2797(8) 0.242(5) Uani 1 1 d DU
H73A H 0.8780 0.1991 0.3224 0.364 Uiso 1 1 calc R
H73B H 0.8582 0.1957 0.2332 0.364 Uiso 1 1 calc R
H73C H 0.9481 0.1721 0.2801 0.364 Uiso 1 1 calc R
C74 C 0.8100(14) 0.1406(6) 0.2857(10) 0.282(5) Uani 1 1 d DU
H74A H 0.8309 0.1252 0.3324 0.339 Uiso 1 1 calc R
H74B H 0.7410 0.1485 0.2830 0.339 Uiso 1 1 calc R
C75 C 0.8273(15) 0.1152(5) 0.2140(11) 0.295(4) Uani 1 1 d DU
H75A H 0.8150 0.1341 0.1710 0.354 Uiso 1 1 calc R
H75B H 0.8975 0.1087 0.2210 0.354 Uiso 1 1 calc R
C76 C 0.7757(13) 0.0774(6) 0.1897(10) 0.299(4) Uani 1 1 d DU
H76A H 0.7056 0.0795 0.1930 0.359 Uiso 1 1 calc R
H76B H 0.7835 0.0702 0.1379 0.359 Uiso 1 1 calc R
C77 C 0.8247(15) 0.0482(5) 0.2437(11) 0.304(5) Uani 1 1 d DU
H77A H 0.8124 0.0569 0.2937 0.365 Uiso 1 1 calc R
H77B H 0.7918 0.0218 0.2331 0.365 Uiso 1 1 calc R
C78 C 0.9271(14) 0.0410(7) 0.2496(11) 0.348(5) Uani 1 1 d DU
H78A H 0.9461 0.0190 0.2853 0.522 Uiso 1 1 calc R
H78B H 0.9627 0.0658 0.2669 0.522 Uiso 1 1 calc R
H78C H 0.9426 0.0333 0.2005 0.522 Uiso 1 1 calc RU

loop_
_atom_site_aniso_label
_atom_site_aniso_U_11
_atom_site_aniso_U_22
_atom_site_aniso_U_33
_atom_site_aniso_U_23
_atom_site_aniso_U_13
_atom_site_aniso_U_12
Sc1 0.0159(2) 0.0193(2) 0.0196(2) -0.00061(16) 0.00193(16) -0.00057(16)
Sc2 0.0167(2) 0.0211(2) 0.0232(2) -0.00155(18) 0.00294(17) -0.00093(17)
Se1 0.02047(12) 0.01963(12) 0.03339(15) -0.00072(10) 0.00563(10) -0.00060(10)
P1 0.0191(3) 0.0210(3) 0.0196(3) -0.0023(2) 0.0003(2) -0.0011(2)
P2 0.0211(3) 0.0226(3) 0.0198(3) 0.0007(2) 0.0003(2) -0.0029(2)
N1 0.0207(10) 0.0212(10) 0.0197(10) -0.0002(8) 0.0026(8) -0.0014(8)
N2 0.0187(9) 0.0212(10) 0.0209(10) -0.0010(8) -0.0001(8) -0.0030(8)
N3 0.0306(12) 0.0260(12) 0.0290(12) -0.0062(9) 0.0031(10) -0.0023(10)
N4 0.0244(11) 0.0234(11) 0.0267(11) -0.0024(9) 0.0076(9) -0.0007(9)
N5 0.0212(10) 0.0231(11) 0.0306(12) 0.0009(9) 0.0035(9) 0.0005(8)
N6 0.0307(13) 0.0331(13) 0.0351(13) 0.0093(10) 0.0066(10) 0.0056(10)
C1 0.0300(14) 0.0398(16) 0.0316(15) -0.0047(12) 0.0112(12) 0.0037(12)
C2 0.0190(11) 0.0202(11) 0.0287(13) -0.0041(9) 0.0064(10) -0.0017(9)
C3 0.0190(11) 0.0217(12) 0.0319(14) -0.0007(10) 0.0047(10) 0.0019(9)
C4 0.0173(11) 0.0211(11) 0.0279(13) 0.0039(9) -0.0006(9) -0.0024(9)
C5 0.0210(13) 0.0422(17) 0.0355(15) 0.0071(13) -0.0023(11) 0.0025(12)
C6 0.0286(13) 0.0252(12) 0.0207(12) -0.0026(10) 0.0015(10) -0.0047(10)
C7 0.0295(13) 0.0253(13) 0.0253(13) -0.0036(10) 0.0037(10) -0.0036(11)
C8 0.0428(17) 0.0253(14) 0.0347(16) -0.0075(12) 0.0034(13) -0.0071(12)
C9 0.070(3) 0.0343(18) 0.048(2) -0.0026(15) 0.0124(19) -0.0183(18)
C10 0.0364(18) 0.0429(19) 0.063(2) -0.0061(17) -0.0026(17) -0.0127(15)
C11 0.0369(16) 0.0358(16) 0.0402(17) -0.0100(13) 0.0075(14) 0.0019(13)
C12 0.052(2) 0.051(2) 0.051(2) -0.0110(17) -0.0002(18) 0.0190(18)
C13 0.060(2) 0.052(2) 0.047(2) -0.0085(17) 0.0222(18) 0.0058(19)
C14 0.0235(12) 0.0263(12) 0.0208(12) 0.0029(9) 0.0053(9) 0.0009(10)
C15 0.0337(15) 0.0274(13) 0.0288(14) 0.0051(11) 0.0015(11) -0.0039(11)
C16 0.056(2) 0.0340(16) 0.0361(17) 0.0111(13) 0.0019(15) -0.0078(15)
C17 0.061(2) 0.047(2) 0.0303(16) 0.0147(15) 0.0019(16) -0.0022(17)
C18 0.0472(19) 0.0474(19) 0.0217(14) 0.0024(13) 0.0001(13) -0.0024(15)
C19 0.0310(14) 0.0333(14) 0.0212(12) -0.0023(11) 0.0039(10) -0.0020(11)
C20 0.0364(16) 0.0366(16) 0.0254(14) -0.0028(12) -0.0038(12) -0.0080(13)
C21 0.047(2) 0.052(2) 0.075(3) -0.033(2) 0.006(2) -0.0108(18)
C22 0.0341(17) 0.060(2) 0.0340(17) 0.0021(15) 0.0014(13) -0.0114(16)
C23 0.051(2) 0.0252(14) 0.0393(17) 0.0079(12) -0.0094(15) -0.0110(14)
C24 0.042(2) 0.051(2) 0.093(4) -0.010(2) -0.005(2) -0.0013(18)
C25 0.058(2) 0.045(2) 0.0422(19) -0.0051(16) 0.0108(17) -0.0134(18)
C26 0.0364(17) 0.0472(19) 0.0425(18) -0.0037(15) 0.0203(14) -0.0100(15)
C27 0.0278(13) 0.0248(13) 0.0360(15) 0.0002(11) 0.0120(11) -0.0012(11)
C28 0.0202(12) 0.0298(14) 0.0446(17) -0.0008(12) 0.0090(12) -0.0069(11)
C29 0.0181(12) 0.0266(13) 0.0360(15) -0.0008(11) 0.0000(10) -0.0016(10)
C30 0.0193(13) 0.055(2) 0.048(2) 0.0009(16) -0.0017(13) -0.0048(13)
C31 0.0261(13) 0.0278(13) 0.0286(14) 0.0010(11) 0.0008(11) 0.0017(11)
C32 0.0326(15) 0.0291(14) 0.0328(15) 0.0047(12) 0.0071(12) 0.0013(12)
C33 0.0368(18) 0.054(2) 0.055(2) 0.0190(18) 0.0166(16) 0.0077(16)
C34 0.042(2) 0.071(3) 0.085(3) 0.030(3) 0.005(2) -0.013(2)
C35 0.078(3) 0.088(4) 0.073(3) 0.024(3) 0.045(3) 0.018(3)
C36 0.0385(17) 0.0343(16) 0.0442(18) 0.0131(14) 0.0047(14) 0.0049(13)
C37 0.041(2) 0.064(3) 0.076(3) 0.017(2) -0.012(2) 0.0019(19)
C38 0.068(3) 0.0354(18) 0.059(2) 0.0117(17) 0.022(2) 0.0145(18)
C39 0.0249(12) 0.0250(13) 0.0280(13) -0.0046(10) 0.0090(10) -0.0029(10)
C40 0.0344(15) 0.0263(13) 0.0333(15) -0.0039(11) 0.0132(12) -0.0001(11)
C41 0.054(2) 0.0264(14) 0.0377(17) -0.0086(12) 0.0155(15) -0.0051(14)
C42 0.055(2) 0.0377(17) 0.0356(17) -0.0139(14) 0.0112(15) -0.0133(16)
C43 0.0466(19) 0.0391(17) 0.0296(15) -0.0056(13) 0.0054(13) -0.0058(14)
C44 0.0365(15) 0.0296(14) 0.0303(14) -0.0030(11) 0.0083(12) -0.0022(12)
C45 0.065(2) 0.0312(16) 0.0360(17) -0.0018(13) -0.0071(16) 0.0031(16)
C46 0.073(3) 0.061(3) 0.039(2) -0.0154(18) -0.0190(19) 0.030(2)
C47 0.116(5) 0.054(3) 0.056(3) 0.020(2) -0.001(3) -0.022(3)
C48 0.0486(19) 0.0247(14) 0.0384(17) -0.0030(12) 0.0077(14) 0.0049(13)
C49 0.065(2) 0.0322(17) 0.047(2) 0.0031(15) 0.0184(18) 0.0049(16)
C50 0.045(2) 0.051(2) 0.082(3) 0.010(2) 0.007(2) 0.0048(18)
C51 0.0237(12) 0.0226(12) 0.0208(12) -0.0015(9) 0.0002(9) -0.0030(10)
C52 0.0263(13) 0.0255(13) 0.0241(12) -0.0033(10) -0.0011(10) -0.0046(10)
C53 0.0357(16) 0.0297(15) 0.0364(16) -0.0067(12) -0.0065(13) -0.0067(12)
C54 0.051(2) 0.0257(14) 0.0442(19) -0.0113(13) -0.0041(15) -0.0014(14)
C55 0.0427(18) 0.0269(14) 0.0420(18) -0.0079(13) -0.0002(14) 0.0052(13)
C56 0.0295(14) 0.0255(13) 0.0267(13) -0.0027(10) 0.0003(11) 0.0002(11)
C57 0.0253(13) 0.0338(15) 0.0393(16) -0.0072(13) -0.0011(12) 0.0041(12)
C58 0.0243(13) 0.0341(15) 0.0369(16) -0.0065(12) -0.0053(11) -0.0018(11)
C59 0.0331(14) 0.0214(12) 0.0187(11) 0.0008(9) 0.0049(10) -0.0001(10)
C60 0.0382(15) 0.0258(13) 0.0253(13) -0.0023(10) 0.0119(11) -0.0066(11)
C61 0.058(2) 0.0314(16) 0.0369(17) 0.0029(13) 0.0188(16) -0.0106(15)
C62 0.076(3) 0.0302(16) 0.047(2) 0.0146(15) 0.0199(19) 0.0007(17)
C63 0.061(2) 0.0367(17) 0.0346(17) 0.0119(14) 0.0071(16) 0.0109(16)
C64 0.0389(16) 0.0323(14) 0.0215(13) 0.0034(11) 0.0036(11) 0.0037(12)
C65 0.0336(16) 0.0467(19) 0.0328(16) 0.0069(14) -0.0064(13) 0.0061(14)
C66 0.0286(14) 0.0395(17) 0.0408(17) -0.0019(13) 0.0118(13) -0.0095(13)
C67 0.166(6) 0.209(7) 0.097(5) -0.009(5) 0.023(5) -0.016(6)
C68 0.229(6) 0.222(6) 0.132(5) -0.015(5) 0.028(5) -0.003(5)
C69 0.231(5) 0.211(5) 0.125(4) -0.014(4) 0.028(4) 0.001(5)
C70 0.231(5) 0.217(5) 0.134(4) -0.013(4) 0.018(4) 0.002(5)
C71 0.233(6) 0.219(6) 0.154(5) -0.013(5) 0.023(5) 0.018(5)
C72 0.230(8) 0.240(8) 0.179(7) -0.039(6) 0.049(6) 0.028(7)
C73 0.261(8) 0.244(8) 0.221(8) -0.013(7) 0.036(7) 0.005(7)
C74 0.305(7) 0.278(7) 0.266(6) 0.004(6) 0.050(6) -0.005(6)
C75 0.316(6) 0.287(6) 0.283(6) -0.001(5) 0.050(5) -0.011(5)
C76 0.321(6) 0.291(6) 0.287(6) 0.001(5) 0.053(5) -0.020(5)
C77 0.329(7) 0.297(7) 0.288(6) 0.003(5) 0.055(6) -0.019(6)
C78 0.366(7) 0.358(7) 0.327(7) 0.006(6) 0.074(6) -0.005(6)

loop_
_atom_type_symbol
_atom_type_description
_atom_type_scat_dispersion_real
_atom_type_scat_dispersion_imag
_atom_type_scat_source
C C 0.0033 0.0016 'International Tables Vol C Tables 4.2.6.8 and 6.1.1.4'
H H 0.0000 0.0000 'International Tables Vol C Tables 4.2.6.8 and 6.1.1.4'
N N 0.0061 0.0033 'International Tables Vol C Tables 4.2.6.8 and 6.1.1.4'
P P 0.1023 0.0942 'International Tables Vol C Tables 4.2.6.8 and 6.1.1.4'
Sc Sc 0.2519 0.3716 'International Tables Vol C Tables 4.2.6.8 and 6.1.1.4'
Se Se -0.0929 2.2259 'International Tables Vol C Tables 4.2.6.8 and 6.1.1.4'

loop_
_geom_angle_atom_site_label_1
_geom_angle_atom_site_label_2
_geom_angle_atom_site_label_3
_geom_angle
N2 Sc1 N1 84.82(8)
N2 Sc1 Se1 113.92(6)
N1 Sc1 Se1 119.57(6)
N2 Sc1 P2 96.57(6)
N1 Sc1 P2 146.49(6)
Se1 Sc1 P2 90.56(2)
N2 Sc1 P1 140.74(6)
N1 Sc1 P1 111.19(6)
Se1 Sc1 P1 89.74(2)
P2 Sc1 P1 50.24(2)
N2 Sc1 Sc2 129.45(6)
N1 Sc1 Sc2 145.17(6)
Se1 Sc1 Sc2 46.913(13)
P2 Sc1 Sc2 49.077(19)
P1 Sc1 Sc2 48.405(19)
N4 Sc2 N5 84.89(9)
N4 Sc2 Se1 118.77(7)
N5 Sc2 Se1 114.79(7)
N4 Sc2 P1 147.46(7)
N5 Sc2 P1 96.20(7)
Se1 Sc2 P1 90.37(2)
N4 Sc2 P2 111.18(7)
N5 Sc2 P2 139.76(7)
Se1 Sc2 P2 90.20(2)
P1 Sc2 P2 50.39(2)
N4 Sc2 Sc1 144.52(7)
N5 Sc2 Sc1 130.00(7)
Se1 Sc2 Sc1 46.874(13)
P1 Sc2 Sc1 49.140(18)
P2 Sc2 Sc1 48.720(19)
Sc1 Se1 Sc2 86.214(18)
C51 P1 P2 114.74(9)
C51 P1 Sc2 145.79(9)
P2 P1 Sc2 65.47(3)
C51 P1 Sc1 130.08(9)
P2 P1 Sc1 64.53(3)
Sc2 P1 Sc1 82.45(2)
C59 P2 P1 112.88(9)
C59 P2 Sc1 146.42(10)
P1 P2 Sc1 65.23(3)
C59 P2 Sc2 128.81(10)
P1 P2 Sc2 64.14(3)
Sc1 P2 Sc2 82.20(2)
C2 N1 C14 117.5(2)
C2 N1 Sc1 122.38(18)
C14 N1 Sc1 120.01(17)
C4 N2 C6 120.5(2)
C4 N2 Sc1 122.12(17)
C6 N2 Sc1 116.74(17)
C7 N3 C11 112.9(2)
C7 N3 C8 114.2(2)
C11 N3 C8 115.0(2)
C27 N4 C39 118.1(2)
C27 N4 Sc2 123.07(19)
C39 N4 Sc2 118.52(17)
C29 N5 C31 120.5(2)
C29 N5 Sc2 123.6(2)
C31 N5 Sc2 115.71(17)
C32 N6 C33 113.3(3)
C32 N6 C36 114.8(3)
C33 N6 C36 116.1(3)
C2 C1 H1A 109.5
C2 C1 H1B 109.5
H1A C1 H1B 109.5
C2 C1 H1C 109.5
H1A C1 H1C 109.5
H1B C1 H1C 109.5
N1 C2 C3 123.2(2)
N1 C2 C1 120.1(2)
C3 C2 C1 116.6(2)
C2 C3 C4 127.2(2)
C2 C3 H3A 116.4
C4 C3 H3A 116.4
N2 C4 C3 122.6(2)
N2 C4 C5 120.9(3)
C3 C4 C5 116.5(2)
C4 C5 H5A 109.5
C4 C5 H5B 109.5
H5A C5 H5B 109.5
C4 C5 H5C 109.5
H5A C5 H5C 109.5
H5B C5 H5C 109.5
N2 C6 C7 109.9(2)
N2 C6 H6A 109.7
C7 C6 H6A 109.7
N2 C6 H6B 109.7
C7 C6 H6B 109.7
H6A C6 H6B 108.2
N3 C7 C6 112.3(2)
N3 C7 H7A 109.1
C6 C7 H7A 109.1
N3 C7 H7B 109.1
C6 C7 H7B 109.1
H7A C7 H7B 107.9
N3 C8 C10 109.7(3)
N3 C8 C9 115.9(3)
C10 C8 C9 110.5(3)
N3 C8 H8A 106.8
C10 C8 H8A 106.8
C9 C8 H8A 106.8
C8 C9 H9A 109.5
C8 C9 H9B 109.5
H9A C9 H9B 109.5
C8 C9 H9C 109.5
H9A C9 H9C 109.5
H9B C9 H9C 109.5
C8 C10 H10A 109.5
C8 C10 H10B 109.5
H10A C10 H10B 109.5
C8 C10 H10C 109.5
H10A C10 H10C 109.5
H10B C10 H10C 109.5
N3 C11 C12 116.0(3)
N3 C11 C13 109.8(3)
C12 C11 C13 111.9(3)
N3 C11 H11A 106.2
C12 C11 H11A 106.2
C13 C11 H11A 106.2
C11 C12 H12A 109.5
C11 C12 H12B 109.5
H12A C12 H12B 109.5
C11 C12 H12C 109.5
H12A C12 H12C 109.5
H12B C12 H12C 109.5
C11 C13 H13A 109.5
C11 C13 H13B 109.5
H13A C13 H13B 109.5
C11 C13 H13C 109.5
H13A C13 H13C 109.5
H13B C13 H13C 109.5
C15 C14 C19 121.0(3)
C15 C14 N1 118.1(2)
C19 C14 N1 120.8(2)
C16 C15 C14 117.9(3)
C16 C15 C23 119.2(3)
C14 C15 C23 122.9(3)
C17 C16 C15 121.8(3)
C17 C16 H16A 119.1
C15 C16 H16A 119.1
C18 C17 C16 119.5(3)
C18 C17 H17A 120.2
C16 C17 H17A 120.2
C17 C18 C19 121.5(3)
C17 C18 H18A 119.3
C19 C18 H18A 119.3
C18 C19 C14 118.1(3)
C18 C19 C20 119.0(3)
C14 C19 C20 122.9(3)
C19 C20 C21 112.7(3)
C19 C20 C22 111.2(3)
C21 C20 C22 109.5(3)
C19 C20 H20A 107.7
C21 C20 H20A 107.7
C22 C20 H20A 107.7
C20 C21 H21A 109.5
C20 C21 H21B 109.5
H21A C21 H21B 109.5
C20 C21 H21C 109.5
H21A C21 H21C 109.5
H21B C21 H21C 109.5
C20 C22 H22A 109.5
C20 C22 H22B 109.5
H22A C22 H22B 109.5
C20 C22 H22C 109.5
H22A C22 H22C 109.5
H22B C22 H22C 109.5
C15 C23 C25 111.5(3)
C15 C23 C24 111.7(3)
C25 C23 C24 110.1(3)
C15 C23 H23A 107.8
C25 C23 H23A 107.8
C24 C23 H23A 107.8
C23 C24 H24A 109.5
C23 C24 H24B 109.5
H24A C24 H24B 109.5
C23 C24 H24C 109.5
H24A C24 H24C 109.5
H24B C24 H24C 109.5
C23 C25 H25A 109.5
C23 C25 H25B 109.5
H25A C25 H25B 109.5
C23 C25 H25C 109.5
H25A C25 H25C 109.5
H25B C25 H25C 109.5
C27 C26 H26A 109.5
C27 C26 H26B 109.5
H26A C26 H26B 109.5
C27 C26 H26C 109.5
H26A C26 H26C 109.5
H26B C26 H26C 109.5
N4 C27 C28 122.9(3)
N4 C27 C26 119.9(3)
C28 C27 C26 117.2(3)
C27 C28 C29 127.7(3)
C27 C28 H28A 116.1
C29 C28 H28A 116.1
N5 C29 C28 122.4(3)
N5 C29 C30 120.8(3)
C28 C29 C30 116.7(3)
C29 C30 H30A 109.5
C29 C30 H30B 109.5
H30A C30 H30B 109.5
C29 C30 H30C 109.5
H30A C30 H30C 109.5
H30B C30 H30C 109.5
N5 C31 C32 110.3(2)
N5 C31 H31A 109.6
C32 C31 H31A 109.6
N5 C31 H31B 109.6
C32 C31 H31B 109.6
H31A C31 H31B 108.1
N6 C32 C31 111.2(3)
N6 C32 H32A 109.4
C31 C32 H32A 109.4
N6 C32 H32B 109.4
C31 C32 H32B 109.4
H32A C32 H32B 108.0
N6 C33 C35 110.2(4)
N6 C33 C34 115.6(3)
C35 C33 C34 111.5(4)
N6 C33 H33A 106.3
C35 C33 H33A 106.3
C34 C33 H33A 106.3
C33 C34 H34A 109.5
C33 C34 H34B 109.5
H34A C34 H34B 109.5
C33 C34 H34C 109.5
H34A C34 H34C 109.5
H34B C34 H34C 109.5
C33 C35 H35A 109.5
C33 C35 H35B 109.5
H35A C35 H35B 109.5
C33 C35 H35C 109.5
H35A C35 H35C 109.5
H35B C35 H35C 109.5
N6 C36 C37 109.2(3)
N6 C36 C38 116.5(3)
C37 C36 C38 110.1(4)
N6 C36 H36A 106.8
C37 C36 H36A 106.8
C38 C36 H36A 106.8
C36 C37 H37A 109.5
C36 C37 H37B 109.5
H37A C37 H37B 109.5
C36 C37 H37C 109.5
H37A C37 H37C 109.5
H37B C37 H37C 109.5
C36 C38 H38A 109.5
C36 C38 H38B 109.5
H38A C38 H38B 109.5
C36 C38 H38C 109.5
H38A C38 H38C 109.5
H38B C38 H38C 109.5
C44 C39 C40 121.1(3)
C44 C39 N4 121.8(3)
C40 C39 N4 117.0(3)
C41 C40 C39 117.8(3)
C41 C40 C48 120.4(3)
C39 C40 C48 121.8(3)
C42 C41 C40 121.5(3)
C42 C41 H41A 119.3
C40 C41 H41A 119.3
C41 C42 C43 120.1(3)
C41 C42 H42A 120.0
C43 C42 H42A 120.0
C42 C43 C44 120.9(3)
C42 C43 H43A 119.5
C44 C43 H43A 119.5
C43 C44 C39 118.5(3)
C43 C44 C45 118.3(3)
C39 C44 C45 123.2(3)
C44 C45 C46 111.2(3)
C44 C45 C47 111.8(4)
C46 C45 C47 109.5(4)
C44 C45 H45A 108.1
C46 C45 H45A 108.1
C47 C45 H45A 108.1
C45 C46 H46A 109.5
C45 C46 H46B 109.5
H46A C46 H46B 109.5
C45 C46 H46C 109.5
H46A C46 H46C 109.5
H46B C46 H46C 109.5
C45 C47 H47A 109.5
C45 C47 H47B 109.5
H47A C47 H47B 109.5
C45 C47 H47C 109.5
H47A C47 H47C 109.5
H47B C47 H47C 109.5
C40 C48 C49 112.5(3)
C40 C48 C50 111.5(3)
C49 C48 C50 110.8(3)
C40 C48 H48A 107.3
C49 C48 H48A 107.3
C50 C48 H48A 107.3
C48 C49 H49A 109.5
C48 C49 H49B 109.5
H49A C49 H49B 109.5
C48 C49 H49C 109.5
H49A C49 H49C 109.5
H49B C49 H49C 109.5
C48 C50 H50A 109.5
C48 C50 H50B 109.5
H50A C50 H50B 109.5
C48 C50 H50C 109.5
H50A C50 H50C 109.5
H50B C50 H50C 109.5
C56 C51 C52 119.8(2)
C56 C51 P1 121.6(2)
C52 C51 P1 118.2(2)
C53 C52 C51 118.6(3)
C53 C52 C58 118.2(3)
C51 C52 C58 123.1(2)
C54 C53 C52 121.7(3)
C54 C53 H53A 119.2
C52 C53 H53A 119.2
C53 C54 C55 119.3(3)
C53 C54 H54A 120.3
C55 C54 H54A 120.3
C54 C55 C56 121.3(3)
C54 C55 H55A 119.3
C56 C55 H55A 119.3
C55 C56 C51 119.2(3)
C55 C56 C57 118.9(3)
C51 C56 C57 121.9(2)
C56 C57 H57A 109.5
C56 C57 H57B 109.5
H57A C57 H57B 109.5
C56 C57 H57C 109.5
H57A C57 H57C 109.5
H57B C57 H57C 109.5
C52 C58 H58A 109.5
C52 C58 H58B 109.5
H58A C58 H58B 109.5
C52 C58 H58C 109.5
H58A C58 H58C 109.5
H58B C58 H58C 109.5
C64 C59 C60 119.8(3)
C64 C59 P2 118.8(2)
C60 C59 P2 121.3(2)
C61 C60 C59 119.3(3)
C61 C60 C66 119.0(3)
C59 C60 C66 121.7(3)
C62 C61 C60 121.2(3)
C62 C61 H61A 119.4
C60 C61 H61A 119.4
C61 C62 C63 119.9(3)
C61 C62 H62A 120.1
C63 C62 H62A 120.1
C62 C63 C64 120.9(3)
C62 C63 H63A 119.5
C64 C63 H63A 119.5
C63 C64 C59 118.8(3)
C63 C64 C65 118.7(3)
C59 C64 C65 122.4(3)
C64 C65 H65A 109.5
C64 C65 H65B 109.5
H65A C65 H65B 109.5
C64 C65 H65C 109.5
H65A C65 H65C 109.5
H65B C65 H65C 109.5
C60 C66 H66A 109.5
C60 C66 H66B 109.5
H66A C66 H66B 109.5
C60 C66 H66C 109.5
H66A C66 H66C 109.5
H66B C66 H66C 109.5
C68 C67 H67A 109.5
C68 C67 H67B 109.5
H67A C67 H67B 109.5
C68 C67 H67C 109.5
H67A C67 H67C 109.5
H67B C67 H67C 109.5
C69 C68 C67 109.5(10)
C69 C68 H68A 109.8
C67 C68 H68A 109.8
C69 C68 H68B 109.8
C67 C68 H68B 109.8
H68A C68 H68B 108.2
C70 C69 C68 103.2(9)
C70 C69 H69A 111.1
C68 C69 H69A 111.1
C70 C69 H69B 111.1
C68 C69 H69B 111.1
H69A C69 H69B 109.1
C71 C70 C69 123.5(11)
C71 C70 H70A 106.5
C69 C70 H70A 106.5
C71 C70 H70B 106.4
C69 C70 H70B 106.5
H70A C70 H70B 106.5
C70 C71 C72 139.3(13)
C70 C71 H71A 102.2
C72 C71 H71A 102.2
C70 C71 H71B 102.2
C72 C71 H71B 102.3
H71A C71 H71B 104.8
C71 C72 H72A 109.5
C71 C72 H72B 109.5
H72A C72 H72B 109.5
C71 C72 H72C 109.5
H72A C72 H72C 109.5
H72B C72 H72C 109.5
C74 C73 H73A 109.5
C74 C73 H73B 109.5
H73A C73 H73B 109.5
C74 C73 H73C 109.5
H73A C73 H73C 109.5
H73B C73 H73C 109.5
C75 C74 C73 101.4(13)
C75 C74 H74A 111.5
C73 C74 H74A 111.5
C75 C74 H74B 111.5
C73 C74 H74B 111.5
H74A C74 H74B 109.3
C76 C75 C74 123.9(18)
C76 C75 H75A 106.3
C74 C75 H75A 106.3
C76 C75 H75B 106.4
C74 C75 H75B 106.4
H75A C75 H75B 106.4
C77 C76 C75 101.6(13)
C77 C76 H76A 111.5
C75 C76 H76A 111.5
C77 C76 H76B 111.5
C75 C76 H76B 111.5
H76A C76 H76B 109.3
C78 C77 C76 120.9(16)
C78 C77 H77A 107.1
C76 C77 H77A 107.1
C78 C77 H77B 107.1
C76 C77 H77B 107.1
H77A C77 H77B 106.8
C77 C78 H78A 109.5
C77 C78 H78B 109.5
H78A C78 H78B 109.5
C77 C78 H78C 109.5
H78A C78 H78C 109.5
H78B C78 H78C 109.5

loop_
_geom_bond_atom_site_label_1
_geom_bond_atom_site_label_2
_geom_bond_distance
Sc1 N2 2.125(2)
Sc1 N1 2.138(2)
Sc1 Se1 2.5429(6)
Sc1 P2 2.6370(8)
Sc1 P1 2.6523(8)
Sc1 Sc2 3.4766(7)
Sc2 N4 2.121(2)
Sc2 N5 2.136(2)
Sc2 Se1 2.5445(6)
Sc2 P1 2.6227(8)
Sc2 P2 2.6514(9)
P1 C51 1.831(3)
P1 P2 2.2454(9)
P2 C59 1.830(3)
N1 C2 1.335(3)
N1 C14 1.452(3)
N2 C4 1.323(3)
N2 C6 1.468(3)
N3 C7 1.459(4)
N3 C11 1.479(4)
N3 C8 1.484(4)
N4 C27 1.342(4)
N4 C39 1.448(4)
N5 C29 1.319(4)
N5 C31 1.472(4)
N6 C32 1.455(4)
N6 C33 1.473(4)
N6 C36 1.476(4)
C1 C2 1.513(4)
C1 H1A 0.9800
C1 H1B 0.9800
C1 H1C 0.9800
C2 C3 1.404(4)
C3 C4 1.407(4)
C3 H3A 0.9500
C4 C5 1.520(4)
C5 H5A 0.9800
C5 H5B 0.9800
C5 H5C 0.9800
C6 C7 1.527(4)
C6 H6A 0.9900
C6 H6B 0.9900
C7 H7A 0.9900
C7 H7B 0.9900
C8 C10 1.514(5)
C8 C9 1.535(5)
C8 H8A 1.0000
C9 H9A 0.9800
C9 H9B 0.9800
C9 H9C 0.9800
C10 H10A 0.9800
C10 H10B 0.9800
C10 H10C 0.9800
C11 C12 1.523(5)
C11 C13 1.525(5)
C11 H11A 1.0000
C12 H12A 0.9800
C12 H12B 0.9800
C12 H12C 0.9800
C13 H13A 0.9800
C13 H13B 0.9800
C13 H13C 0.9800
C14 C15 1.405(4)
C14 C19 1.406(4)
C15 C16 1.393(4)
C15 C23 1.517(4)
C16 C17 1.377(5)
C16 H16A 0.9500
C17 C18 1.374(5)
C17 H17A 0.9500
C18 C19 1.397(4)
C18 H18A 0.9500
C19 C20 1.522(4)
C20 C21 1.531(5)
C20 C22 1.531(5)
C20 H20A 1.0000
C21 H21A 0.9800
C21 H21B 0.9800
C21 H21C 0.9800
C22 H22A 0.9800
C22 H22B 0.9800
C22 H22C 0.9800
C23 C25 1.517(5)
C23 C24 1.531(6)
C23 H23A 1.0000
C24 H24A 0.9800
C24 H24B 0.9800
C24 H24C 0.9800
C25 H25A 0.9800
C25 H25B 0.9800
C25 H25C 0.9800
C26 C27 1.514(4)
C26 H26A 0.9800
C26 H26B 0.9800
C26 H26C 0.9800
C27 C28 1.397(4)
C28 C29 1.416(4)
C28 H28A 0.9500
C29 C30 1.509(4)
C30 H30A 0.9800
C30 H30B 0.9800
C30 H30C 0.9800
C31 C32 1.526(4)
C31 H31A 0.9900
C31 H31B 0.9900
C32 H32A 0.9900
C32 H32B 0.9900
C33 C35 1.514(6)
C33 C34 1.533(7)
C33 H33A 1.0000
C34 H34A 0.9800
C34 H34B 0.9800
C34 H34C 0.9800
C35 H35A 0.9800
C35 H35B 0.9800
C35 H35C 0.9800
C36 C37 1.511(5)
C36 C38 1.530(5)
C36 H36A 1.0000
C37 H37A 0.9800
C37 H37B 0.9800
C37 H37C 0.9800
C38 H38A 0.9800
C38 H38B 0.9800
C38 H38C 0.9800
C39 C44 1.399(4)
C39 C40 1.415(4)
C40 C41 1.394(4)
C40 C48 1.513(5)
C41 C42 1.379(5)
C41 H41A 0.9500
C42 C43 1.379(5)
C42 H42A 0.9500
C43 C44 1.398(4)
C43 H43A 0.9500
C44 C45 1.516(5)
C45 C46 1.520(6)
C45 C47 1.535(6)
C45 H45A 1.0000
C46 H46A 0.9800
C46 H46B 0.9800
C46 H46C 0.9800
C47 H47A 0.9800
C47 H47B 0.9800
C47 H47C 0.9800
C48 C49 1.527(5)
C48 C50 1.534(5)
C48 H48A 1.0000
C49 H49A 0.9800
C49 H49B 0.9800
C49 H49C 0.9800
C50 H50A 0.9800
C50 H50B 0.9800
C50 H50C 0.9800
C51 C56 1.409(4)
C51 C52 1.414(4)
C52 C53 1.402(4)
C52 C58 1.504(4)
C53 C54 1.376(5)
C53 H53A 0.9500
C54 C55 1.388(5)
C54 H54A 0.9500
C55 C56 1.393(4)
C55 H55A 0.9500
C56 C57 1.506(4)
C57 H57A 0.9800
C57 H57B 0.9800
C57 H57C 0.9800
C58 H58A 0.9800
C58 H58B 0.9800
C58 H58C 0.9800
C59 C64 1.411(4)
C59 C60 1.414(4)
C60 C61 1.388(4)
C60 C66 1.508(5)
C61 C62 1.380(6)
C61 H61A 0.9500
C62 C63 1.387(6)
C62 H62A 0.9500
C63 C64 1.401(4)
C63 H63A 0.9500
C64 C65 1.497(5)
C65 H65A 0.9800
C65 H65B 0.9800
C65 H65C 0.9800
C66 H66A 0.9800
C66 H66B 0.9800
C66 H66C 0.9800
C67 C68 1.508(5)
C67 H67A 0.9800
C67 H67B 0.9800
C67 H67C 0.9800
C68 C69 1.505(5)
C68 H68A 0.9900
C68 H68B 0.9900
C69 C70 1.503(5)
C69 H69A 0.9900
C69 H69B 0.9900
C70 C71 1.499(5)
C70 H70A 0.9900
C70 H70B 0.9900
C71 C72 1.514(5)
C71 H71A 0.9900
C71 H71B 0.9900
C72 H72A 0.9800
C72 H72B 0.9800
C72 H72C 0.9800
C73 C74 1.673(14)
C73 H73A 0.9800
C73 H73B 0.9800
C73 H73C 0.9800
C74 C75 1.594(15)
C74 H74A 0.9900
C74 H74B 0.9900
C75 C76 1.469(15)
C75 H75A 0.9900
C75 H75B 0.9900
C76 C77 1.463(15)
C76 H76A 0.9900
C76 H76B 0.9900
C77 C78 1.434(15)
C77 H77A 0.9900
C77 H77B 0.9900
C78 H78A 0.9800
C78 H78B 0.9800
C78 H78C 0.9800
